data_2004686
loop_
_publ_author_name
'Martin, A.'
'Pinkerton, A. A.'
'Schiemann, A.'

_publ_section_title
;
 Energetic Materials: the Biguanidium Nitrates
;
_journal_issue 4
_journal_name_full 'Acta Crystallographica Section C'
_journal_page_first 966
_journal_page_last 970
_journal_paper_doi 10.1107/S0108270195012200
_journal_volume 52
_journal_year 1996
_chemical_formula_iupac 'C2 H9 N5 2+, 2N O3 1-'
_chemical_formula_structural 'C2 H9 N5 2+, 2N O3 1-'
_chemical_formula_sum 'C2 H9 N7 O6'
_chemical_formula_weight 227.14
_chemical_name_systematic ' ?'
_space_group_IT_number 29
_symmetry_cell_setting orthorhombic
_symmetry_space_group_name_Hall 'P 2c -2ac'
_symmetry_space_group_name_H-M 'P c a 21'
_atom_type_scat_source IntTabIV
_cell_angle_alpha 90.00
_cell_angle_beta 90.00
_cell_angle_gamma 90.00
_cell_formula_units_Z 4
_cell_length_a 14.0232(8)
_cell_length_b 6.8842(5)
_cell_length_c 8.9541(5)
_cell_measurement_reflns_used 25
_cell_measurement_temperature 193
_cell_measurement_theta_max 14
_cell_measurement_theta_min 10
_cell_volume 864.42(9)
_computing_cell_refinement CAD4_(Enraf-Nonius,_1977)
_computing_data_collection CAD4_(Enraf-Nonius,_1977)
_computing_data_reduction PROCESS_MolEN_(Fair,_1990)
_computing_molecular_graphics CAChe_(CAChe_Scientific,_1993)
_computing_publication_material CIF_IN_MolEN_(Fair,_1990)
_computing_structure_refinement LSFM_MolEN_(Fair,_1990)
_computing_structure_solution Direct_methods_(MULTAN,_Main_et_al.,_1980)
_diffrn_ambient_temperature 193
_diffrn_measurement_device Enraf_Nonius_CAD4
_diffrn_measurement_method \w/2\q
_diffrn_radiation_type MoK\a
_diffrn_radiation_wavelength 0.71073
_diffrn_reflns_av_R_equivalents 0.000
_diffrn_reflns_limit_h_max 0
_diffrn_reflns_limit_h_min -8
_diffrn_reflns_limit_k_max 11
_diffrn_reflns_limit_k_min 0
_diffrn_reflns_limit_l_max 0
_diffrn_reflns_limit_l_min -17
_diffrn_reflns_number 1026
_diffrn_reflns_theta_max 25.97
_diffrn_reflns_theta_min 1.45
_diffrn_standards_decay_% -0.22
_diffrn_standards_interval_time 50
_diffrn_standards_number 3
_exptl_absorpt_coefficient_mu 0.157
_exptl_absorpt_correction_T_max 0.9981
_exptl_absorpt_correction_T_min 0.9487
_exptl_absorpt_correction_type '\y scans (North, Phillips & Mathews, 1968)'
_exptl_crystal_colour colorless
_exptl_crystal_density_diffrn 1.75
_exptl_crystal_description prism
_exptl_crystal_F_000 472
_exptl_crystal_size_max 0.35
_exptl_crystal_size_mid 0.22
_exptl_crystal_size_min 0.19
_refine_diff_density_max 0.1814
_refine_diff_density_min -0.2046
_refine_ls_abs_structure_details
;
?
;
_refine_ls_extinction_method none
_refine_ls_goodness_of_fit_obs 0.854
_refine_ls_hydrogen_treatment refall
_refine_ls_matrix_type full
_refine_ls_number_parameters 172
_refine_ls_number_reflns 841
_refine_ls_number_restraints 1
_refine_ls_R_factor_all 0.033
_refine_ls_R_factor_obs 0.027
_refine_ls_shift/esd_max 0.006
_refine_ls_structure_factor_coef F
_refine_ls_weighting_details 'w = 4Fo^2^/[\s^2^(Fo^2^) + 0.0064Fo^4^]'
_refine_ls_weighting_scheme calc
_refine_ls_wR_factor_obs 0.037
_reflns_number_observed 841
_reflns_number_total 1026
_reflns_observed_criterion >3\s(I)
_cod_data_source_file bk1041.cif
_cod_data_source_block 2
_cod_depositor_comments
;
The following automatic conversions were performed:

'_refine_ls_weighting_scheme' value '4Fo^2^/[\s^2^(Fo^2^) +
0.0064Fo^4^]' was changed to 'calc'. New tag
'_refine_ls_weighting_details' was created. The value of the new tag
was set to 'w = 4Fo^2^/[\s^2^(Fo^2^) + 0.0064Fo^4^]'.

Automatic conversion script
Id: cif_fix_values 3143 2015-03-26 13:38:13Z robertas 
;
_cod_original_cell_volume 864.4(2)
_cod_database_code 2004686

loop_
_symmetry_equiv_pos_as_xyz
x,y,z
-x,-y,1/2+z
1/2+x,-y,z
1/2-x,y,1/2+z

loop_
_atom_site_aniso_label
_atom_site_aniso_U_11
_atom_site_aniso_U_22
_atom_site_aniso_U_33
_atom_site_aniso_U_12
_atom_site_aniso_U_13
_atom_site_aniso_U_23
O1 0.0206(6) 0.0309(7) 0.0279(7) -0.0020(6) 0.0047(6) 0.0040(7)
O2 0.0240(6) 0.0218(6) 0.0280(8) 0.0023(5) 0.0010(6) -0.0087(6)
O3 0.0296(7) 0.0232(7) 0.0257(7) -0.0067(6) 0.0081(6) -0.0069(7)
O4 0.0448(9) 0.0281(7) 0.0276(8) -0.0046(7) -0.0083(7) 0.0105(7)
O5 0.0453(8) 0.0194(7) 0.0500(10) -0.0063(6) -0.0146(8) 0.0007(9)
O6 0.0325(7) 0.0279(6) 0.0207(7) 0.0021(6) -0.0064(6) -0.0030(7)
N1 0.0193(7) 0.0180(7) 0.0240(9) -0.0028(6) 0.0012(7) 0.0032(7)
N2 0.0200(7) 0.0194(7) 0.0274(8) -0.0008(6) -0.0021(7) 0.0011(7)
N3 0.0212(6) 0.0160(6) 0.0178(8) -0.0024(6) -0.0016(6) 0.0010(7)
N4 0.0289(8) 0.0174(7) 0.0236(9) -0.0062(6) 0.0024(8) 0.0000(7)
N5 0.0315(9) 0.0220(8) 0.0185(9) -0.0005(7) -0.0001(7) 0.0032(8)
N6 0.0205(7) 0.0192(7) 0.0168(7) 0.0002(6) 0.0005(7) 0.0038(7)
N7 0.0210(7) 0.0186(7) 0.0190(8) 0.0036(6) -0.0001(7) 0.0006(7)
C1 0.0176(7) 0.0169(7) 0.0154(8) -0.0011(6) 0.0035(8) -0.0025(8)
C2 0.0183(7) 0.0157(8) 0.0195(9) 0.0023(7) 0.0018(8) -0.0001(8)

loop_
_atom_site_label
_atom_site_fract_x
_atom_site_fract_y
_atom_site_fract_z
_atom_site_U_iso_or_equiv
_atom_site_thermal_displace_type
O1 0.1254(1) 0.9811(2) 0.9719 0.0265(3) Uani
O2 0.0079(1) 1.0753(2) 1.1095(2) 0.0246(3) Uani
O3 -0.00228(9) 0.8047(2) 0.9843(2) 0.0262(3) Uani
O4 0.3722(1) 0.5305(2) 0.9179(2) 0.0335(4) Uani
O5 0.3972(1) 0.8212(2) 0.8372(2) 0.0381(4) Uani
O6 0.3126(1) 0.6208(2) 0.7072(2) 0.0270(3) Uani
N1 0.6960(1) 1.0265(2) 0.6430(2) 0.0205(4) Uani
N2 0.7889(1) 0.8210(2) 0.7831(2) 0.0223(4) Uani
N3 0.6380(1) 0.7262(2) 0.6973(2) 0.0183(3) Uani
N4 0.5723(1) 0.4265(2) 0.7359(2) 0.0233(4) Uani
N5 0.6390(1) 0.5902(2) 0.9359(2) 0.0240(4) Uani
N6 0.0440(1) 0.9560(2) 1.0223(2) 0.0188(3) Uani
N7 0.3610(1) 0.6590(2) 0.8222(2) 0.0195(4) Uani
C1 0.7099(1) 0.8608(3) 0.7121(2) 0.0166(4) Uani
C2 0.6173(1) 0.5769(3) 0.7933(3) 0.0178(4) Uani
H1A 0.742(2) 1.109(4) 0.636(4) 0.056(9) Uiso
H1B 0.638(2) 1.064(4) 0.608(4) 0.036(7) Uiso
H2A 0.830(2) 0.927(3) 0.799(4) 0.036(7) Uiso
H2B 0.806(1) 0.708(4) 0.818(4) 0.038(8) Uiso
H3A 0.596(1) 0.740(5) 0.617(4) 0.031(6) Uiso
H4A 0.545(2) 0.327(4) 0.794(5) 0.041(7) Uiso
H4B 0.576(2) 0.409(4) 0.634(4) 0.045(8) Uiso
H5A 0.645(2) 0.702(3) 0.978(4) 0.031(6) Uiso
H5B 0.629(2) 0.483(4) 0.998(4) 0.032(7) Uiso

loop_
_geom_angle_atom_site_label_1
_geom_angle_atom_site_label_2
_geom_angle_atom_site_label_3
_geom_angle
_geom_angle_publ_flag
C1 N1 H1A 120(2) no
C1 N1 H1B 123(2) no
H1A N1 H1B 117(3) no
C1 N2 H2A 116(2) no
C1 N2 H2B 126(2) no
H2A N2 H2B 118(2) no
C1 N3 C2 126.8(2) yes
C1 N3 H3A 118(2) no
C2 N3 H3A 115(2) no
C2 N4 H4A 123(2) no
C2 N4 H4B 117(2) no
H4A N4 H4B 119(3) no
C2 N5 H5A 120(2) no
C2 N5 H5B 119(2) no
H5A N5 H5B 118(3) no
O1 N6 O2 120.9(2) yes
O1 N6 O3 119.1(2) yes
O2 N6 O3 120.0(2) yes
O4 N7 O5 121.1(2) yes
O4 N7 O6 118.9(2) yes
O5 N7 O6 120.0(2) yes
N1 C1 N2 122.5(2) yes
N1 C1 N3 115.5(2) yes
N2 C1 N3 121.9(2) yes
N3 C2 N4 116.5(2) yes
N3 C2 N5 120.5(2) yes
N4 C2 N5 123.0(2) yes
O6 H1A N1 151(3) no
O2 H1B N1 154(3) no
O5 H2A N2 170(2) no
O4 H2B N2 167(2) no
O3 H3A N3 168(3) no
O3 H4A N4 157(3) no
O4 H4B N4 155(2) no
O1 H5A N5 150(3) no
O6 H5B N5 136(2) no

loop_
_geom_bond_atom_site_label_1
_geom_bond_atom_site_label_2
_geom_bond_distance
_geom_bond_publ_flag
O1 N6 1.239(2) yes
O2 N6 1.241(2) yes
O3 N6 1.274(2) yes
O3 H3A 1.83(3) no
O4 N7 1.241(2) yes
O5 N7 1.234(2) yes
O6 N7 1.261(2) yes
N1 C1 1.313(3) yes
N1 H1A 0.86(3) no
N1 H1B 0.91(3) no
N2 C1 1.307(2) yes
N2 H2A 0.94(3) no
N2 H2B 0.87(3) no
N3 C1 1.376(2) yes
N3 C2 1.371(3) yes
N3 H3A 0.93(3) no
N4 C2 1.317(3) yes
N4 H4A 0.94(3) no
N4 H4B 0.92(4) no
N5 C2 1.316(3) yes
N5 H5B 0.93(3) no
N5 H5A 0.86(3) no
O1 H5A 2.20(2) no
O2 H1B 2.05(3) no
O3 H4A 2.04(4) no
O4 H2B 2.09(3) no
O4 H4B 2.11(4) no
O5 H2A 2.00(2) no
O6 H1A 2.20(3) no
O6 H5B 2.17(3) no
